data_7701369
loop_
_publ_author_name
'Gupta, Arvind Kumar Kumar'
'Orthaber, Andreas'

_publ_section_title
;
 Facile synthesis of silver alkynide cluster and coordination polymers
 using picolinic acid as co-ligand
;
_journal_name_full 'Dalton Transactions'
_journal_paper_doi 10.1039/C9DT03697K
_journal_year 2019
_chemical_formula_moiety 'C62 H68 Ag10 N3 O12 S6, 3(Cl O4)'
_chemical_formula_sum 'C62 H68 Ag10 Cl3 N3 O24 S6'
_chemical_formula_weight 2616.60
_space_group_crystal_system orthorhombic
_space_group_IT_number 19
_space_group_name_Hall 'P 2ac 2ab'
_space_group_name_H-M_alt 'P 21 21 21'
_symmetry_space_group_name_Hall 'P 2ac 2ab'
_symmetry_space_group_name_H-M 'P 21 21 21'
_atom_sites_solution_hydrogens geom
_audit_creation_date 2019-03-06
_audit_creation_method
;
Olex2 1.2
(compiled 2018.05.29 svn.r3508 for OlexSys, GUI svn.r5506)
;
_audit_update_record
;
2019-03-11 deposited with the CCDC.    2019-10-14 downloaded from the CCDC.
;
_cell_angle_alpha 90
_cell_angle_beta 90
_cell_angle_gamma 90
_cell_formula_units_Z 4
_cell_length_a 16.489(3)
_cell_length_b 18.767(4)
_cell_length_c 25.470(5)
_cell_measurement_reflns_used 7834
_cell_measurement_temperature 123(2)
_cell_measurement_theta_max 20.88
_cell_measurement_theta_min 2.17
_cell_volume 7882(3)
_computing_cell_refinement 'Bruker SAINT'
_computing_data_collection 'Bruker APEX2'
_computing_data_reduction 'Bruker SAINT'
_computing_molecular_graphics 'Olex2 (Dolomanov et al., 2009)'
_computing_publication_material 'Olex2 (Dolomanov et al., 2009)'
_computing_structure_refinement 'XL (Sheldrick, 2008)'
_computing_structure_solution 'ShelXT (Sheldrick, 2015)'
_diffrn_ambient_temperature 123.15
_diffrn_measured_fraction_theta_full 0.999
_diffrn_measured_fraction_theta_max 0.999
_diffrn_measurement_device_type 'Bruker APEX-II CCD'
_diffrn_measurement_method '\f and \w scans'
_diffrn_radiation_type MoK\a
_diffrn_radiation_wavelength 0.71073
_diffrn_reflns_av_R_equivalents 0.2043
_diffrn_reflns_av_unetI/netI 0.1225
_diffrn_reflns_Laue_measured_fraction_full 0.999
_diffrn_reflns_Laue_measured_fraction_max 0.999
_diffrn_reflns_limit_h_max 19
_diffrn_reflns_limit_h_min -19
_diffrn_reflns_limit_k_max 22
_diffrn_reflns_limit_k_min -22
_diffrn_reflns_limit_l_max 30
_diffrn_reflns_limit_l_min -30
_diffrn_reflns_number 96189
_diffrn_reflns_point_group_measured_fraction_full 0.999
_diffrn_reflns_point_group_measured_fraction_max 0.999
_diffrn_reflns_theta_full 25.000
_diffrn_reflns_theta_max 25.000
_diffrn_reflns_theta_min 1.348
_exptl_absorpt_coefficient_mu 2.762
_exptl_absorpt_correction_T_max 0.7454
_exptl_absorpt_correction_T_min 0.4902
_exptl_absorpt_correction_type multi-scan
_exptl_absorpt_process_details SADABS
_exptl_crystal_colour colourless
_exptl_crystal_colour_primary colourless
_exptl_crystal_density_diffrn 2.205
_exptl_crystal_description rod
_exptl_crystal_F_000 5080
_exptl_crystal_size_max 0.38
_exptl_crystal_size_mid 0.07
_exptl_crystal_size_min 0.05
_refine_diff_density_max 2.527
_refine_diff_density_min -1.958
_refine_diff_density_rms 0.275
_refine_ls_abs_structure_details
;
 Flack x determined using 3301 quotients [(I+)-(I-)]/[(I+)+(I-)]
 (Parsons, Flack and Wagner, Acta Cryst. B69 (2013) 249-259).
;
_refine_ls_abs_structure_Flack 0.10(3)
_refine_ls_extinction_method none
_refine_ls_goodness_of_fit_ref 1.082
_refine_ls_hydrogen_treatment constr
_refine_ls_matrix_type full
_refine_ls_number_parameters 987
_refine_ls_number_reflns 13905
_refine_ls_number_restraints 111
_refine_ls_restrained_S_all 1.079
_refine_ls_R_factor_all 0.1226
_refine_ls_R_factor_gt 0.0730
_refine_ls_shift/su_max 0.000
_refine_ls_shift/su_mean 0.000
_refine_ls_structure_factor_coef Fsqd
_refine_ls_weighting_details 'w=1/[\s^2^(Fo^2^)+(0.0784P)^2^+85.9333P] where P=(Fo^2^+2Fc^2^)/3'
_refine_ls_weighting_scheme calc
_refine_ls_wR_factor_gt 0.1636
_refine_ls_wR_factor_ref 0.1893
_reflns_Friedel_coverage 0.829
_reflns_Friedel_fraction_full 1.000
_reflns_Friedel_fraction_max 1.000
_reflns_number_gt 9661
_reflns_number_total 13905
_reflns_threshold_expression 'I > 2\s(I)'
_cod_data_source_file c9dt03697k2.cif
_cod_data_source_block ag_ag_200_0m_a
_cod_database_code 7701369
_shelx_shelxl_version_number 2014/7
_shelx_space_group_comment
;
The symmetry employed for this shelxl refinement is uniquely defined
by the following loop, which should always be used as a source of
symmetry information in preference to the above space-group names.
They are only intended as comments.
;
_olex2_refinement_description
;
1. Fixed Uiso
 At 1.2 times of:
  All C(H) groups
 At 1.5 times of:
  All C(H,H,H) groups, All C(H,H,H,H,H,H) groups
2. Restrained distances
 S2S-C3S = S2S-C4S
 1.78 with sigma of 0.02
 S2S-C3S \\sim S2S-C4S
 with sigma of 0.02
3. Uiso/Uaniso restraints and constraints
Uanis(C1) \\sim Ueq, Uanis(C2) \\sim Ueq, Uanis(C9) \\sim Ueq, Uanis(C11) \\sim
Ueq, Uanis(C12) \\sim Ueq, Uanis(C13) \\sim Ueq, Uanis(C18) \\sim Ueq,
Uanis(C20) \\sim Ueq, Uanis(C39) \\sim Ueq, Uanis(C40) \\sim Ueq, Uanis(C46)
\\sim Ueq, Uanis(C49) \\sim Ueq: with sigma of 0.005 and sigma for terminal
atoms of 0.01
Uanis(C25) \\sim Ueq, Uanis(C26) \\sim Ueq, Uanis(C33) \\sim Ueq, Uanis(C34)
\\sim Ueq: with sigma of 0.005 and sigma for terminal atoms of 0.01
Uanis(C3S) \\sim Ueq, Uanis(C4S) \\sim Ueq: with sigma of 0.005 and sigma for
terminal atoms of 0.01
Uanis(C3S) = Uanis(C4S)
4. Others
 Sof(H3SD)=Sof(H3SE)=Sof(H3SF)=Sof(H4SD)=Sof(H4SE)=Sof(H4SF)=Sof(S2T)=1-FVAR(1)
 Sof(H3SA)=Sof(H3SB)=Sof(H3SC)=Sof(H4SA)=Sof(H4SB)=Sof(H4SC)=Sof(S2S)=FVAR(1)
5.a Me refined with riding coordinates:
 C3S(H3SA,H3SB,H3SC), C3S(H3SD,H3SE,H3SF), C4S(H4SA,H4SB,H4SC), C4S(H4SD,H4SE,
 H4SF)
5.b Aromatic/amide H refined with riding coordinates:
 C4(H4), C5(H5), C6(H6), C7(H7), C8(H8), C12(H12), C13(H13), C14(H14),
 C15(H15), C16(H16), C20(H20), C21(H21), C22(H22), C23(H23), C24(H24), C28(H28),
  C29(H29), C30(H30), C31(H31), C32(H32), C35(H35), C36(H36), C37(H37),
 C38(H38), C41(H41), C42(H42), C43(H43), C44(H44), C47(H47), C48(H48), C49(H49),
  C50(H50)
5.c Idealised Me refined as rotating group:
 C1S(H1SA,H1SB,H1SC), C2S(H2SA,H2SB,H2SC), C5S(H5SA,H5SB,H5SC), C6S(H6SA,H6SB,
 H6SC), C7S(H7SA,H7SB,H7SC), C8S(H8SA,H8SB,H8SC), C9S(H9SA,H9SB,H9SC),
 C10S(H10A,H10B,H10C), C11S(H11A,H11B,H11C), C12S(H12A,H12B,H12C)
;
_olex2_submission_special_instructions 'No special instructions were received'

loop_
_space_group_symop_operation_xyz
'x, y, z'
'-x+1/2, -y, z+1/2'
'-x, y+1/2, -z+1/2'
'x+1/2, -y+1/2, -z'

loop_
_atom_site_label
_atom_site_type_symbol
_atom_site_fract_x
_atom_site_fract_y
_atom_site_fract_z
_atom_site_U_iso_or_equiv
_atom_site_adp_type
_atom_site_occupancy
_atom_site_site_symmetry_order
_atom_site_calc_flag
_atom_site_refinement_flags_posn
_atom_site_refinement_flags_adp
_atom_site_refinement_flags_occupancy
_atom_site_disorder_assembly
_atom_site_disorder_group
Ag1 Ag 0.39268(15) 0.46019(11) 0.14256(9) 0.0310(5) Uani 1 1 d . . . . .
Ag2 Ag 0.33433(13) 0.56548(11) 0.24773(9) 0.0263(5) Uani 1 1 d . . . . .
Ag3 Ag 0.52414(14) 0.33540(11) 0.17004(8) 0.0282(5) Uani 1 1 d . . . . .
Ag4 Ag 0.53126(14) 0.53385(11) 0.18611(8) 0.0270(5) Uani 1 1 d . . . . .
Ag5 Ag 0.39063(13) 0.41780(11) 0.25325(8) 0.0247(5) Uani 1 1 d . . . . .
Ag6 Ag 0.61436(14) 0.76668(11) 0.23679(8) 0.0276(5) Uani 1 1 d . . . . .
Ag7 Ag 0.52585(14) 0.16539(11) 0.26940(8) 0.0258(5) Uani 1 1 d . . . . .
Ag8 Ag 0.58109(14) 0.31136(11) 0.30224(8) 0.0273(5) Uani 1 1 d . . . . .
Ag9 Ag 0.43548(14) 0.37102(11) 0.35889(8) 0.0267(5) Uani 1 1 d . . . . .
Ag10 Ag 0.52004(14) 0.50028(11) 0.32556(8) 0.0261(5) Uani 1 1 d . . . . .
C1 C 0.3905(16) 0.3490(13) 0.1866(9) 0.017(5) Uani 1 1 d . U . . .
C2 C 0.3819(14) 0.3086(12) 0.1497(9) 0.012(5) Uani 1 1 d . U . . .
C3 C 0.360(2) 0.2622(18) 0.1078(11) 0.036(8) Uani 1 1 d . . . . .
C4 C 0.283(3) 0.2248(18) 0.1092(11) 0.048(10) Uani 1 1 d . . . . .
H4 H 0.2454 0.2310 0.1369 0.057 Uiso 1 1 calc R . . . .
C5 C 0.269(2) 0.1798(15) 0.0677(12) 0.043(9) Uani 1 1 d . . . . .
H5 H 0.2192 0.1543 0.0673 0.051 Uiso 1 1 calc R . . . .
C6 C 0.321(2) 0.1696(19) 0.0277(15) 0.055(11) Uani 1 1 d . . . . .
H6 H 0.3056 0.1384 0.0000 0.066 Uiso 1 1 calc R . . . .
C7 C 0.396(3) 0.204(3) 0.0259(18) 0.11(2) Uani 1 1 d . . . . .
H7 H 0.4335 0.1927 -0.0012 0.127 Uiso 1 1 calc R . . . .
C8 C 0.416(3) 0.256(2) 0.0646(15) 0.074(14) Uani 1 1 d . . . . .
H8 H 0.4641 0.2838 0.0623 0.089 Uiso 1 1 calc R . . . .
C9 C 0.4822(18) 0.2570(14) 0.3320(10) 0.025(6) Uani 1 1 d . U . . .
C10 C 0.4332(15) 0.2157(13) 0.3538(9) 0.016(6) Uani 1 1 d . . . . .
C11 C 0.3829(15) 0.1699(13) 0.3841(9) 0.015(5) Uani 1 1 d . U . . .
C12 C 0.3150(16) 0.1366(13) 0.3600(10) 0.020(6) Uani 1 1 d . U . . .
H12 H 0.3031 0.1429 0.3237 0.024 Uiso 1 1 calc R . . . .
C13 C 0.2654(17) 0.0932(15) 0.3931(11) 0.026(7) Uani 1 1 d . U . . .
H13 H 0.2208 0.0687 0.3779 0.031 Uiso 1 1 calc R . . . .
C14 C 0.2784(19) 0.0857(17) 0.4430(11) 0.036(8) Uani 1 1 d . . . . .
H14 H 0.2419 0.0584 0.4636 0.043 Uiso 1 1 calc R . . . .
C15 C 0.3443(18) 0.1166(15) 0.4659(11) 0.029(7) Uani 1 1 d . . . . .
H15 H 0.3554 0.1077 0.5019 0.035 Uiso 1 1 calc R . . . .
C16 C 0.3973(18) 0.1626(15) 0.4362(11) 0.028(7) Uani 1 1 d . . . . .
H16 H 0.4410 0.1869 0.4526 0.033 Uiso 1 1 calc R . . . .
C17 C 0.3888(17) 0.4853(13) 0.3192(10) 0.024(6) Uani 1 1 d . . . . .
C18 C 0.3716(16) 0.5293(14) 0.3513(10) 0.019(6) Uani 1 1 d . U . . .
C19 C 0.3488(19) 0.5825(14) 0.3914(10) 0.028(7) Uani 1 1 d . . . . .
C20 C 0.269(2) 0.5876(18) 0.4054(12) 0.041(8) Uani 1 1 d . U . . .
H20 H 0.2304 0.5560 0.3904 0.049 Uiso 1 1 calc R . . . .
C21 C 0.243(2) 0.641(2) 0.4428(12) 0.050(10) Uani 1 1 d . . . . .
H21 H 0.1877 0.6453 0.4527 0.060 Uiso 1 1 calc R . . . .
C22 C 0.303(2) 0.6848(18) 0.4638(14) 0.047(9) Uani 1 1 d . . . . .
H22 H 0.2885 0.7192 0.4894 0.056 Uiso 1 1 calc R . . . .
C23 C 0.380(3) 0.680(2) 0.4489(12) 0.054(10) Uani 1 1 d . . . . .
H23 H 0.4176 0.7121 0.4648 0.065 Uiso 1 1 calc R . . . .
C24 C 0.411(2) 0.6321(18) 0.4118(13) 0.049(9) Uani 1 1 d . . . . .
H24 H 0.4660 0.6314 0.4009 0.059 Uiso 1 1 calc R . . . .
C25 C 0.4147(18) 0.5769(15) 0.1698(11) 0.031(7) Uani 1 1 d . U . . .
C26 C 0.3612(16) 0.6091(14) 0.1502(10) 0.023(6) Uani 1 1 d . U . . .
C27 C 0.3037(18) 0.6544(15) 0.1253(11) 0.028(7) Uani 1 1 d . . . . .
C28 C 0.2198(17) 0.6407(14) 0.1296(10) 0.023(6) Uani 1 1 d . . . . .
H28 H 0.2020 0.6006 0.1493 0.028 Uiso 1 1 calc R . . . .
C29 C 0.1634(18) 0.6836(14) 0.1061(10) 0.027(7) Uani 1 1 d . . . . .
H29 H 0.1072 0.6743 0.1106 0.032 Uiso 1 1 calc R . . . .
C30 C 0.1892(18) 0.7423(15) 0.0750(11) 0.028(7) Uani 1 1 d . . . . .
H30 H 0.1508 0.7709 0.0569 0.033 Uiso 1 1 calc R . . . .
C31 C 0.271(2) 0.7569(16) 0.0716(12) 0.035(8) Uani 1 1 d . . . . .
H31 H 0.2896 0.7981 0.0534 0.042 Uiso 1 1 calc R . . . .
C32 C 0.3258(18) 0.7123(14) 0.0943(12) 0.029(7) Uani 1 1 d . . . . .
H32 H 0.3819 0.7211 0.0888 0.035 Uiso 1 1 calc R . . . .
C33 C 0.6629(18) 0.2197(15) 0.1963(11) 0.026(7) Uani 1 1 d . U . . .
C34 C 0.7040(17) 0.2777(14) 0.1626(10) 0.023(6) Uani 1 1 d . U . . .
C35 C 0.7838(17) 0.2744(13) 0.1519(9) 0.020(6) Uani 1 1 d . . . . .
H35 H 0.8145 0.2345 0.1633 0.024 Uiso 1 1 calc R . . . .
C36 C 0.8227(18) 0.3302(15) 0.1234(12) 0.033(8) Uani 1 1 d . . . . .
H36 H 0.8791 0.3295 0.1161 0.040 Uiso 1 1 calc R . . . .
C37 C 0.7731(19) 0.3855(19) 0.1071(11) 0.037(8) Uani 1 1 d . . . . .
H37 H 0.7955 0.4249 0.0887 0.044 Uiso 1 1 calc R . . . .
C38 C 0.6911(19) 0.3830(16) 0.1177(10) 0.031(7) Uani 1 1 d . . . . .
H38 H 0.6586 0.4209 0.1047 0.038 Uiso 1 1 calc R . . . .
C39 C 0.6434(15) 0.4408(13) 0.2342(10) 0.017(6) Uani 1 1 d . U . . .
C40 C 0.7179(14) 0.4046(12) 0.2509(9) 0.013(5) Uani 1 1 d . U . . .
C41 C 0.7917(19) 0.4294(17) 0.2385(10) 0.034(7) Uani 1 1 d . . . . .
H41 H 0.7971 0.4706 0.2171 0.041 Uiso 1 1 calc R . . . .
C42 C 0.8617(16) 0.3938(14) 0.2575(11) 0.025(6) Uani 1 1 d . . . . .
H42 H 0.9147 0.4106 0.2498 0.030 Uiso 1 1 calc R . . . .
C43 C 0.8494(17) 0.3332(14) 0.2880(11) 0.026(7) Uani 1 1 d . . . . .
H43 H 0.8947 0.3071 0.3007 0.032 Uiso 1 1 calc R . . . .
C44 C 0.7700(16) 0.3104(13) 0.3001(9) 0.016(6) Uani 1 1 d . . . . .
H44 H 0.7638 0.2691 0.3213 0.019 Uiso 1 1 calc R . . . .
C45 C 0.6415(17) 0.6205(13) 0.2918(9) 0.015(6) Uani 1 1 d . . . . .
C46 C 0.6912(16) 0.5660(13) 0.3237(10) 0.019(6) Uani 1 1 d . U . . .
C47 C 0.7736(17) 0.5743(14) 0.3280(11) 0.028(7) Uani 1 1 d . . . . .
H47 H 0.8007 0.6134 0.3120 0.033 Uiso 1 1 calc R . . . .
C48 C 0.8170(17) 0.5223(14) 0.3575(11) 0.026(7) Uani 1 1 d . . . . .
H48 H 0.8742 0.5258 0.3615 0.031 Uiso 1 1 calc R . . . .
C49 C 0.7751(18) 0.4667(16) 0.3803(11) 0.028(7) Uani 1 1 d . U . . .
H49 H 0.8019 0.4312 0.4005 0.034 Uiso 1 1 calc R . . . .
C50 C 0.6922(17) 0.4653(15) 0.3724(10) 0.025(7) Uani 1 1 d . . . . .
H50 H 0.6628 0.4278 0.3887 0.030 Uiso 1 1 calc R . . . .
C1S C 0.138(2) 0.451(2) 0.0504(13) 0.051(10) Uani 1 1 d . . . . .
H1SA H 0.1307 0.4991 0.0647 0.077 Uiso 1 1 calc GR . . . .
H1SB H 0.0877 0.4237 0.0556 0.077 Uiso 1 1 calc GR . . . .
H1SC H 0.1497 0.4541 0.0128 0.077 Uiso 1 1 calc GR . . . .
C2S C 0.181(2) 0.4114(19) 0.1480(12) 0.050(9) Uani 1 1 d . . . . .
H2SA H 0.2199 0.3898 0.1721 0.074 Uiso 1 1 calc GR . . . .
H2SB H 0.1293 0.3850 0.1498 0.074 Uiso 1 1 calc GR . . . .
H2SC H 0.1713 0.4611 0.1581 0.074 Uiso 1 1 calc GR . . . .
C3S C 0.428(2) 0.449(3) -0.0103(18) 0.104(12) Uani 1 1 d D U . . .
H3SA H 0.4276 0.4754 -0.0433 0.156 Uiso 0.68(2) 1 calc R . P A 1
H3SB H 0.4357 0.3978 -0.0179 0.156 Uiso 0.68(2) 1 calc R . P A 1
H3SC H 0.3762 0.4554 0.0079 0.156 Uiso 0.68(2) 1 calc R . P A 1
H3SD H 0.4237 0.4220 -0.0433 0.156 Uiso 0.32(2) 1 calc R . P A 2
H3SE H 0.3741 0.4531 0.0056 0.156 Uiso 0.32(2) 1 calc R . P A 2
H3SF H 0.4501 0.4960 -0.0173 0.156 Uiso 0.32(2) 1 calc R . P A 2
C4S C 0.591(2) 0.438(3) -0.0023(19) 0.104(12) Uani 1 1 d D U . . .
H4SA H 0.6007 0.4618 -0.0361 0.156 Uiso 0.68(2) 1 calc R . P A 1
H4SB H 0.6397 0.4428 0.0197 0.156 Uiso 0.68(2) 1 calc R . P A 1
H4SC H 0.5794 0.3877 -0.0082 0.156 Uiso 0.68(2) 1 calc R . P A 1
H4SD H 0.5930 0.4262 -0.0397 0.156 Uiso 0.32(2) 1 calc R . P A 2
H4SE H 0.5979 0.4898 0.0020 0.156 Uiso 0.32(2) 1 calc R . P A 2
H4SF H 0.6350 0.4134 0.0161 0.156 Uiso 0.32(2) 1 calc R . P A 2
C5S C 0.0513(17) 0.5300(16) 0.2948(13) 0.036(8) Uani 1 1 d . . . . .
H5SA H 0.0236 0.5275 0.2608 0.053 Uiso 1 1 calc GR . . . .
H5SB H 0.0160 0.5535 0.3205 0.053 Uiso 1 1 calc GR . . . .
H5SC H 0.0641 0.4817 0.3069 0.053 Uiso 1 1 calc GR . . . .
C6S C 0.0999(18) 0.6505(16) 0.2494(11) 0.033(7) Uani 1 1 d . . . . .
H6SA H 0.1430 0.6842 0.2402 0.049 Uiso 1 1 calc GR . . . .
H6SB H 0.0579 0.6752 0.2697 0.049 Uiso 1 1 calc GR . . . .
H6SC H 0.0759 0.6310 0.2172 0.049 Uiso 1 1 calc GR . . . .
C7S C 0.226(2) 0.4054(19) 0.4854(12) 0.046(9) Uani 1 1 d . . . . .
H7SA H 0.2591 0.3793 0.5111 0.069 Uiso 1 1 calc GR . . . .
H7SB H 0.1692 0.3922 0.4895 0.069 Uiso 1 1 calc GR . . . .
H7SC H 0.2326 0.4567 0.4911 0.069 Uiso 1 1 calc GR . . . .
C8S C 0.228(2) 0.2947(17) 0.4214(11) 0.046(10) Uani 1 1 d . . . . .
H8SA H 0.2302 0.2772 0.3851 0.069 Uiso 1 1 calc GR . . . .
H8SB H 0.1729 0.2904 0.4349 0.069 Uiso 1 1 calc GR . . . .
H8SC H 0.2651 0.2663 0.4432 0.069 Uiso 1 1 calc GR . . . .
C9S C 0.495(2) 0.3506(18) 0.5169(12) 0.048(10) Uani 1 1 d . . . . .
H9SA H 0.4397 0.3642 0.5080 0.072 Uiso 1 1 calc GR . . . .
H9SB H 0.5070 0.3647 0.5532 0.072 Uiso 1 1 calc GR . . . .
H9SC H 0.5015 0.2989 0.5134 0.072 Uiso 1 1 calc GR . . . .
C10S C 0.515(2) 0.4788(15) 0.4723(11) 0.037(8) Uani 1 1 d . . . . .
H10A H 0.5397 0.5090 0.4454 0.055 Uiso 1 1 calc GR . . . .
H10B H 0.5200 0.5017 0.5067 0.055 Uiso 1 1 calc GR . . . .
H10C H 0.4572 0.4720 0.4641 0.055 Uiso 1 1 calc GR . . . .
C11S C 0.8686(18) 0.7115(15) 0.2191(12) 0.031(7) Uani 1 1 d . . . . .
H11A H 0.8316 0.6713 0.2134 0.047 Uiso 1 1 calc GR . . . .
H11B H 0.9114 0.6973 0.2437 0.047 Uiso 1 1 calc GR . . . .
H11C H 0.8931 0.7255 0.1856 0.047 Uiso 1 1 calc GR . . . .
C12S C 0.887(2) 0.8574(17) 0.2349(12) 0.050(10) Uani 1 1 d . . . . .
H12A H 0.9024 0.8586 0.1977 0.076 Uiso 1 1 calc GR . . . .
H12B H 0.9356 0.8488 0.2563 0.076 Uiso 1 1 calc GR . . . .
H12C H 0.8629 0.9031 0.2448 0.076 Uiso 1 1 calc GR . . . .
Cl1 Cl 0.0281(5) 0.2169(4) 0.1163(4) 0.046(2) Uani 1 1 d . . . . .
Cl2 Cl 0.0110(5) 0.3621(4) 0.4129(3) 0.0342(18) Uani 1 1 d . . . . .
Cl3 Cl 0.9626(5) 0.5172(4) 0.1438(3) 0.0330(17) Uani 1 1 d . . . . .
N1 N 0.6528(14) 0.3309(12) 0.1452(9) 0.029(6) Uani 1 1 d . . . . .
N2 N 0.7032(14) 0.3435(11) 0.2834(8) 0.022(5) Uani 1 1 d . . . . .
N3 N 0.6501(13) 0.5116(13) 0.3440(9) 0.025(6) Uani 1 1 d . . . . .
O1 O 0.5900(13) 0.2259(10) 0.2027(8) 0.036(5) Uani 1 1 d . . . . .
O2 O 0.7075(12) 0.1744(10) 0.2153(7) 0.028(5) Uani 1 1 d . . . . .
O3 O 0.5732(13) 0.4188(9) 0.2446(6) 0.027(5) Uani 1 1 d . . . . .
O4 O 0.6523(10) 0.4956(10) 0.2050(7) 0.022(4) Uani 1 1 d . . . . .
O5 O 0.5681(14) 0.6106(11) 0.2884(7) 0.033(5) Uani 1 1 d . . . . .
O6 O 0.6829(12) 0.6692(9) 0.2720(7) 0.028(5) Uani 1 1 d . . . . .
O1C O -0.0520(17) 0.1874(17) 0.1090(13) 0.090(10) Uani 1 1 d . . . . .
O2C O 0.049(3) 0.247(3) 0.0713(15) 0.17(2) Uani 1 1 d . . . . .
O3C O 0.0816(18) 0.1640(18) 0.1339(14) 0.103(12) Uani 1 1 d . . . . .
O4C O 0.0180(19) 0.2637(18) 0.1604(13) 0.094(11) Uani 1 1 d . . . . .
O5C O -0.0627(15) 0.4021(15) 0.4124(10) 0.066(8) Uani 1 1 d . . . . .
O6C O 0.0280(14) 0.3369(12) 0.4649(8) 0.044(6) Uani 1 1 d . . . . .
O7C O 0.0785(14) 0.4067(12) 0.3963(8) 0.044(6) Uani 1 1 d . . . . .
O8C O 0.0027(15) 0.3036(13) 0.3777(9) 0.057(7) Uani 1 1 d . . . . .
O9C O 0.9110(14) 0.5492(11) 0.1827(9) 0.048(6) Uani 1 1 d . . . . .
O10C O 0.9222(15) 0.5134(13) 0.0957(8) 0.053(7) Uani 1 1 d . . . . .
O11C O 0.9842(14) 0.4471(12) 0.1609(10) 0.057(7) Uani 1 1 d . . . . .
O12C O 1.0336(12) 0.5591(12) 0.1358(9) 0.047(6) Uani 1 1 d . . . . .
O1S O 0.2896(12) 0.4630(11) 0.0814(8) 0.035(5) Uani 1 1 d . . . . .
O2S O 0.5042(12) 0.4340(14) 0.0810(8) 0.049(7) Uani 1 1 d . . . . .
O3S O 0.1937(12) 0.5369(11) 0.2497(8) 0.035(5) Uani 1 1 d . . . . .
O4S O 0.3502(11) 0.3824(14) 0.4294(8) 0.044(6) Uani 1 1 d . . . . .
O5S O 0.5496(11) 0.3642(11) 0.4186(8) 0.030(5) Uani 1 1 d . . . . .
O6S O 0.7471(12) 0.8001(10) 0.2081(8) 0.036(5) Uani 1 1 d . . . . .
S1S S 0.2190(5) 0.4081(4) 0.0831(3) 0.0350(19) Uani 1 1 d . . . . .
S2S S 0.5076(8) 0.4790(6) 0.0297(5) 0.039(4) Uani 0.68(2) 1 d D . P A 1
S3S S 0.1417(4) 0.5791(4) 0.2880(3) 0.0278(17) Uani 1 1 d . . . . .
S4S S 0.2582(5) 0.3841(4) 0.4229(3) 0.0334(18) Uani 1 1 d . . . . .
S5S S 0.5644(5) 0.3944(4) 0.4736(3) 0.0285(17) Uani 1 1 d . . . . .
S6S S 0.8133(5) 0.7852(4) 0.2459(3) 0.0332(18) Uani 1 1 d . . . . .
S2T S 0.485(2) 0.4085(15) 0.0276(10) 0.047(10) Uani 0.32(2) 1 d . . P A 2

loop_
_atom_site_aniso_label
_atom_site_aniso_U_11
_atom_site_aniso_U_22
_atom_site_aniso_U_33
_atom_site_aniso_U_23
_atom_site_aniso_U_13
_atom_site_aniso_U_12
Ag1 0.0429(15) 0.0217(11) 0.0286(12) 0.0020(9) -0.0071(11) -0.0022(10)
Ag2 0.0294(12) 0.0184(11) 0.0312(12) 0.0019(9) 0.0016(10) 0.0021(9)
Ag3 0.0254(13) 0.0293(12) 0.0298(12) -0.0014(10) -0.0021(10) 0.0014(10)
Ag4 0.0287(13) 0.0216(11) 0.0307(12) -0.0013(9) -0.0035(10) 0.0037(10)
Ag5 0.0325(12) 0.0201(11) 0.0215(10) -0.0029(8) -0.0030(10) 0.0022(9)
Ag6 0.0357(14) 0.0190(11) 0.0281(12) -0.0005(9) -0.0078(10) 0.0007(9)
Ag7 0.0310(13) 0.0202(11) 0.0262(11) 0.0006(9) -0.0016(10) -0.0011(10)
Ag8 0.0304(13) 0.0212(11) 0.0302(12) -0.0002(9) 0.0042(10) -0.0042(10)
Ag9 0.0349(13) 0.0208(11) 0.0243(11) 0.0016(9) 0.0033(10) 0.0016(9)
Ag10 0.0270(12) 0.0247(11) 0.0265(11) 0.0011(9) 0.0029(10) -0.0015(10)
C1 0.020(8) 0.018(8) 0.014(7) 0.005(6) -0.004(6) 0.000(6)
C2 0.010(7) 0.014(7) 0.012(7) -0.006(6) -0.003(6) 0.000(6)
C3 0.05(2) 0.04(2) 0.020(16) -0.012(14) -0.015(14) 0.008(16)
C4 0.09(3) 0.04(2) 0.017(16) 0.007(14) 0.005(17) -0.01(2)
C5 0.09(3) 0.014(16) 0.024(16) -0.001(13) -0.024(18) -0.001(16)
C6 0.06(3) 0.05(2) 0.06(2) -0.029(19) -0.02(2) -0.008(19)
C7 0.10(4) 0.15(5) 0.08(3) -0.07(3) -0.02(3) 0.05(4)
C8 0.07(3) 0.10(4) 0.05(2) -0.05(2) 0.00(2) -0.03(3)
C9 0.027(9) 0.022(8) 0.026(8) -0.003(6) -0.002(6) 0.005(6)
C10 0.018(14) 0.020(14) 0.012(12) -0.003(10) 0.003(11) 0.011(11)
C11 0.013(8) 0.013(8) 0.018(7) -0.003(6) -0.002(6) 0.003(6)
C12 0.022(8) 0.022(8) 0.016(8) -0.001(6) 0.003(6) 0.000(6)
C13 0.026(9) 0.024(8) 0.028(9) -0.001(6) -0.001(6) -0.008(6)
C14 0.031(19) 0.05(2) 0.030(17) 0.004(15) 0.005(14) -0.011(15)
C15 0.032(19) 0.035(18) 0.021(15) 0.016(13) 0.000(13) -0.022(14)
C16 0.033(18) 0.020(15) 0.030(15) -0.007(12) 0.007(13) 0.003(13)
C17 0.027(16) 0.018(14) 0.026(14) 0.016(12) 0.006(13) 0.011(12)
C18 0.021(8) 0.018(8) 0.017(8) 0.003(6) -0.004(6) 0.007(6)
C19 0.06(2) 0.011(14) 0.014(13) 0.007(11) -0.006(14) -0.005(13)
C20 0.045(10) 0.040(10) 0.038(10) 0.001(7) 0.002(7) 0.001(7)
C21 0.05(2) 0.08(3) 0.024(17) 0.013(17) 0.009(16) 0.02(2)
C22 0.06(3) 0.03(2) 0.05(2) 0.004(16) 0.00(2) 0.009(18)
C23 0.08(3) 0.05(2) 0.025(17) -0.009(16) 0.00(2) -0.01(2)
C24 0.06(3) 0.04(2) 0.05(2) -0.003(16) -0.005(18) 0.020(18)
C25 0.032(9) 0.029(9) 0.032(9) -0.006(6) 0.004(6) -0.003(6)
C26 0.022(9) 0.022(8) 0.024(8) -0.002(6) -0.003(6) 0.000(6)
C27 0.037(19) 0.020(15) 0.026(15) 0.002(12) -0.003(13) -0.002(13)
C28 0.026(17) 0.016(15) 0.028(15) -0.002(11) -0.013(13) -0.008(12)
C29 0.030(17) 0.023(16) 0.027(15) -0.003(12) -0.004(13) -0.015(13)
C30 0.034(19) 0.024(16) 0.025(16) 0.003(12) 0.006(13) 0.005(13)
C31 0.05(2) 0.020(16) 0.034(17) 0.012(13) -0.016(16) -0.009(15)
C32 0.027(18) 0.017(15) 0.044(18) -0.010(13) -0.007(14) -0.005(13)
C33 0.030(9) 0.023(8) 0.027(8) 0.001(6) 0.002(6) 0.001(6)
C34 0.024(8) 0.021(8) 0.023(8) -0.003(6) -0.002(6) -0.005(6)
C35 0.038(18) 0.011(13) 0.012(13) 0.007(10) 0.005(12) 0.008(12)
C36 0.023(17) 0.026(17) 0.05(2) 0.002(14) 0.023(15) 0.001(13)
C37 0.04(2) 0.06(2) 0.017(15) -0.007(14) 0.009(14) -0.002(17)
C38 0.04(2) 0.036(18) 0.014(14) -0.002(13) 0.012(14) -0.004(15)
C39 0.015(8) 0.020(8) 0.017(8) -0.004(6) 0.002(6) -0.004(6)
C40 0.016(8) 0.011(7) 0.012(7) 0.001(6) 0.003(6) -0.003(6)
C41 0.05(2) 0.042(19) 0.013(14) -0.001(13) 0.004(13) 0.014(16)
C42 0.022(16) 0.016(14) 0.037(17) 0.000(12) -0.003(13) -0.001(11)
C43 0.021(17) 0.015(14) 0.043(17) -0.005(12) -0.007(13) 0.009(12)
C44 0.032(17) 0.009(12) 0.007(12) -0.002(10) -0.011(11) -0.002(12)
C45 0.029(18) 0.008(13) 0.009(12) -0.002(10) -0.007(11) 0.011(11)
C46 0.021(8) 0.016(8) 0.020(8) -0.002(6) 0.000(6) 0.004(6)
C47 0.035(18) 0.016(14) 0.032(16) 0.011(13) -0.001(14) -0.003(13)
C48 0.020(16) 0.020(15) 0.038(17) 0.001(13) -0.013(13) -0.005(11)
C49 0.031(9) 0.030(9) 0.025(8) -0.002(6) -0.004(6) 0.001(6)
C50 0.034(18) 0.022(15) 0.019(14) -0.004(12) -0.011(12) 0.004(13)
C1S 0.05(2) 0.06(3) 0.05(2) 0.006(18) -0.018(17) 0.033(19)
C2S 0.07(3) 0.05(2) 0.028(18) 0.015(16) -0.008(17) 0.005(19)
C3S 0.104(13) 0.105(13) 0.103(13) 0.000(5) 0.001(5) 0.000(5)
C4S 0.104(13) 0.105(13) 0.103(13) 0.000(5) 0.001(5) 0.000(5)
C5S 0.016(17) 0.039(18) 0.05(2) 0.016(15) 0.004(14) -0.003(13)
C6S 0.032(18) 0.046(19) 0.021(14) 0.000(13) 0.004(14) 0.017(14)
C7S 0.05(2) 0.06(2) 0.035(18) 0.007(16) -0.021(17) -0.030(18)
C8S 0.07(3) 0.05(2) 0.016(15) -0.003(14) -0.017(16) 0.017(19)
C9S 0.06(3) 0.05(2) 0.035(19) 0.003(15) 0.011(17) -0.022(18)
C10S 0.05(2) 0.028(17) 0.029(16) -0.015(13) -0.002(15) 0.007(15)
C11S 0.033(19) 0.023(16) 0.038(17) -0.006(13) 0.005(14) 0.013(13)
C12S 0.09(3) 0.04(2) 0.026(17) 0.000(14) -0.002(18) -0.031(19)
Cl1 0.037(5) 0.040(5) 0.059(5) 0.001(4) -0.005(4) 0.009(4)
Cl2 0.031(5) 0.039(4) 0.033(4) 0.004(3) -0.002(3) -0.002(3)
Cl3 0.032(4) 0.034(4) 0.033(4) 0.003(3) 0.005(4) -0.001(3)
N1 0.033(15) 0.017(13) 0.038(14) 0.006(11) -0.014(12) -0.007(10)
N2 0.038(15) 0.012(11) 0.016(11) -0.006(9) -0.009(10) -0.001(11)
N3 0.005(12) 0.038(15) 0.033(13) 0.003(11) 0.007(10) -0.001(10)
O1 0.032(13) 0.029(12) 0.048(13) 0.017(10) 0.016(10) 0.019(10)
O2 0.035(13) 0.028(12) 0.021(10) 0.009(8) 0.003(9) 0.008(9)
O3 0.061(14) 0.012(9) 0.009(9) -0.001(7) -0.005(9) -0.002(9)
O4 0.009(10) 0.027(10) 0.030(10) 0.010(9) 0.006(8) -0.005(8)
O5 0.046(15) 0.045(13) 0.008(9) 0.008(8) -0.011(9) -0.001(11)
O6 0.042(13) 0.008(10) 0.035(11) 0.011(8) -0.001(9) 0.005(8)
O1C 0.050(19) 0.09(2) 0.13(3) -0.02(2) -0.007(18) -0.032(17)
O2C 0.12(4) 0.28(6) 0.09(3) 0.12(4) -0.01(3) 0.00(4)
O3C 0.07(2) 0.10(3) 0.14(3) 0.05(2) -0.02(2) 0.023(19)
O4C 0.08(2) 0.10(2) 0.11(3) -0.04(2) -0.01(2) -0.012(19)
O5C 0.048(17) 0.08(2) 0.066(17) 0.014(15) 0.002(14) 0.032(15)
O6C 0.042(14) 0.061(15) 0.029(11) -0.006(11) 0.012(11) -0.005(12)
O7C 0.054(16) 0.039(13) 0.040(12) 0.013(10) 0.000(11) -0.009(11)
O8C 0.076(19) 0.050(15) 0.044(14) -0.017(11) 0.002(12) -0.032(13)
O9C 0.058(16) 0.040(14) 0.046(13) -0.006(11) 0.021(12) 0.009(11)
O10C 0.065(17) 0.054(16) 0.039(13) 0.008(11) 0.003(12) -0.019(13)
O11C 0.044(15) 0.038(14) 0.089(19) 0.018(13) 0.009(13) 0.013(11)
O12C 0.024(12) 0.055(15) 0.062(15) 0.006(12) 0.007(11) -0.025(11)
O1S 0.035(13) 0.029(12) 0.040(12) 0.003(10) 0.006(10) -0.002(10)
O2S 0.021(12) 0.10(2) 0.030(12) 0.009(12) 0.011(9) 0.019(12)
O3S 0.033(12) 0.029(11) 0.044(12) -0.005(10) 0.002(11) 0.021(9)
O4S 0.005(11) 0.083(18) 0.045(13) 0.014(13) -0.004(9) 0.004(11)
O5S 0.016(11) 0.038(12) 0.036(11) -0.005(9) 0.005(9) 0.006(9)
O6S 0.037(13) 0.022(11) 0.049(13) -0.003(10) -0.005(10) -0.007(9)
S1S 0.037(5) 0.034(5) 0.034(4) 0.003(3) -0.002(4) 0.008(4)
S2S 0.045(9) 0.036(8) 0.037(7) 0.000(5) 0.003(6) -0.009(5)
S3S 0.027(4) 0.023(4) 0.032(4) 0.004(3) -0.003(3) 0.001(3)
S4S 0.029(5) 0.037(5) 0.034(4) 0.004(4) 0.003(3) 0.001(4)
S5S 0.034(5) 0.031(4) 0.021(4) -0.001(3) -0.001(3) 0.003(3)
S6S 0.038(5) 0.027(4) 0.034(4) -0.003(3) 0.006(4) -0.004(3)
S2T 0.06(2) 0.047(18) 0.029(15) 0.010(12) 0.017(13) 0.012(15)

loop_
_atom_type_symbol
_atom_type_description
_atom_type_scat_dispersion_real
_atom_type_scat_dispersion_imag
_atom_type_scat_source
C C 0.0033 0.0016 'International Tables Vol C Tables 4.2.6.8 and 6.1.1.4'
H H 0.0000 0.0000 'International Tables Vol C Tables 4.2.6.8 and 6.1.1.4'
Ag Ag -0.8971 1.1015 'International Tables Vol C Tables 4.2.6.8 and 6.1.1.4'
Cl Cl 0.1484 0.1585 'International Tables Vol C Tables 4.2.6.8 and 6.1.1.4'
N N 0.0061 0.0033 'International Tables Vol C Tables 4.2.6.8 and 6.1.1.4'
O O 0.0106 0.0060 'International Tables Vol C Tables 4.2.6.8 and 6.1.1.4'
S S 0.1246 0.1234 'International Tables Vol C Tables 4.2.6.8 and 6.1.1.4'

loop_
_geom_angle_atom_site_label_1
_geom_angle_atom_site_label_2
_geom_angle_atom_site_label_3
_geom_angle
_geom_angle_site_symmetry_1
_geom_angle_site_symmetry_3
Ag4 Ag1 Ag3 74.70(8) . .
Ag4 Ag1 Ag5 76.69(8) . .
Ag5 Ag1 Ag3 66.85(7) . .
C1 Ag1 Ag3 43.7(6) . .
C1 Ag1 Ag4 104.5(6) . .
C1 Ag1 Ag5 45.9(6) . .
C1 Ag1 O2S 97.9(9) . .
C25 Ag1 Ag3 120.5(8) . .
C25 Ag1 Ag4 46.5(7) . .
C25 Ag1 Ag5 88.3(7) . .
C25 Ag1 C1 133.7(9) . .
C25 Ag1 O2S 105.1(9) . .
O1S Ag1 Ag3 130.5(5) . .
O1S Ag1 Ag4 146.2(5) . .
O1S Ag1 Ag5 130.4(5) . .
O1S Ag1 C1 109.2(8) . .
O1S Ag1 C25 107.2(9) . .
O1S Ag1 O2S 97.2(7) . .
O2S Ag1 Ag3 59.9(5) . .
O2S Ag1 Ag4 75.5(6) . .
O2S Ag1 Ag5 124.5(5) . .
Ag5 Ag2 Ag7 110.78(9) . 3_655
C17 Ag2 Ag5 44.7(6) . .
C17 Ag2 Ag7 101.8(7) . 3_655
C17 Ag2 C26 143.1(8) . .
C25 Ag2 Ag5 87.1(7) . .
C25 Ag2 Ag7 53.1(7) . 3_655
C25 Ag2 C17 117.0(9) . .
C25 Ag2 C26 26.4(9) . .
C26 Ag2 Ag5 106.5(6) . .
C26 Ag2 Ag7 62.8(6) . 3_655
O2 Ag2 Ag5 153.7(5) 3_655 .
O2 Ag2 Ag7 75.0(5) 3_655 3_655
O2 Ag2 C17 109.4(8) 3_655 .
O2 Ag2 C25 114.6(8) 3_655 .
O2 Ag2 C26 99.0(7) 3_655 .
O2 Ag2 O3S 84.4(7) 3_655 .
O3S Ag2 Ag5 95.4(5) . .
O3S Ag2 Ag7 153.1(5) . 3_655
O3S Ag2 C17 101.3(8) . .
O3S Ag2 C25 125.2(9) . .
O3S Ag2 C26 104.6(8) . .
C1 Ag3 Ag1 46.5(6) . .
C1 Ag3 C2 29.5(8) . .
C1 Ag3 O1 117.4(8) . .
C1 Ag3 O3 95.7(8) . .
C2 Ag3 Ag1 57.8(6) . .
C2 Ag3 O1 108.7(8) . .
C2 Ag3 O3 125.2(7) . .
N1 Ag3 Ag1 127.0(6) . .
N1 Ag3 C1 172.8(8) . .
N1 Ag3 C2 147.9(8) . .
N1 Ag3 O1 69.1(7) . .
N1 Ag3 O3 86.2(8) . .
O1 Ag3 Ag1 163.9(5) . .
O1 Ag3 O3 96.8(7) . .
O3 Ag3 Ag1 86.1(4) . .
Ag7 Ag4 Ag1 107.63(10) 3_655 .
C25 Ag4 Ag1 52.6(8) . .
C25 Ag4 Ag7 57.0(8) . 3_655
C25 Ag4 O4 176.7(9) . .
O4 Ag4 Ag1 130.7(5) . .
O4 Ag4 Ag7 119.8(5) . 3_655
Ag1 Ag5 Ag10 114.38(9) . .
Ag2 Ag5 Ag1 72.56(8) . .
Ag2 Ag5 Ag10 77.41(7) . .
Ag6 Ag5 Ag1 110.88(9) 3_645 .
Ag6 Ag5 Ag2 159.74(11) 3_645 .
Ag6 Ag5 Ag9 68.07(7) 3_645 .
Ag6 Ag5 Ag10 116.58(9) 3_645 .
Ag9 Ag5 Ag1 164.53(11) . .
Ag9 Ag5 Ag2 114.12(9) . .
Ag9 Ag5 Ag10 56.63(7) . .
C1 Ag5 Ag1 53.0(6) . .
C1 Ag5 Ag2 122.3(6) . .
C1 Ag5 Ag6 57.9(6) . 3_645
C1 Ag5 Ag9 123.4(6) . .
C1 Ag5 Ag10 138.4(7) . .
C17 Ag5 Ag1 127.2(6) . .
C17 Ag5 Ag2 57.6(6) . .
C17 Ag5 Ag6 121.9(6) . 3_645
C17 Ag5 Ag9 56.6(6) . .
C17 Ag5 Ag10 42.5(8) . .
C17 Ag5 C1 179.1(11) . .
Ag5 Ag6 Ag7 127.87(11) 3_655 3_655
Ag5 Ag6 Ag9 57.09(7) 3_655 3_655
Ag7 Ag6 Ag9 98.54(8) 3_655 3_655
C1 Ag6 Ag5 46.5(6) 3_655 3_655
C1 Ag6 Ag7 114.2(6) 3_655 3_655
C1 Ag6 Ag9 101.9(6) 3_655 3_655
C1 Ag6 C10 155.2(8) 3_655 3_655
C9 Ag6 Ag5 97.1(6) 3_655 3_655
C9 Ag6 Ag7 52.8(6) 3_655 3_655
C9 Ag6 Ag9 47.1(6) 3_655 3_655
C9 Ag6 C1 127.2(9) 3_655 3_655
C9 Ag6 C10 28.5(9) 3_655 3_655
C9 Ag6 O6S 114.1(8) 3_655 .
C10 Ag6 Ag5 115.7(6) 3_655 3_655
C10 Ag6 Ag7 59.4(5) 3_655 3_655
C10 Ag6 Ag9 58.7(5) 3_655 3_655
O6 Ag6 Ag5 139.6(5) . 3_655
O6 Ag6 Ag7 84.1(5) . 3_655
O6 Ag6 Ag9 152.8(5) . 3_655
O6 Ag6 C1 101.6(7) . 3_655
O6 Ag6 C9 123.3(8) . 3_655
O6 Ag6 C10 101.4(7) . 3_655
O6 Ag6 O6S 83.1(7) . .
O6S Ag6 Ag5 78.0(5) . 3_655
O6S Ag6 Ag7 148.9(5) . 3_655
O6S Ag6 Ag9 81.0(5) . 3_655
O6S Ag6 C1 96.1(8) . 3_655
O6S Ag6 C10 95.8(7) . 3_655
Ag2 Ag7 Ag8 112.13(9) 3_645 .
Ag4 Ag7 Ag2 76.86(8) 3_645 3_645
Ag4 Ag7 Ag6 108.22(10) 3_645 3_645
Ag4 Ag7 Ag8 140.55(9) 3_645 .
Ag6 Ag7 Ag2 168.63(10) 3_645 3_645
Ag6 Ag7 Ag8 70.75(8) 3_645 .
C9 Ag7 Ag2 139.2(7) . 3_645
C9 Ag7 Ag4 104.4(7) . 3_645
C9 Ag7 Ag6 50.5(7) . 3_645
C9 Ag7 Ag8 43.0(7) . .
C9 Ag7 C25 100.3(9) . 3_645
C25 Ag7 Ag2 50.8(7) 3_645 3_645
C25 Ag7 Ag4 46.1(7) 3_645 3_645
C25 Ag7 Ag6 139.9(7) 3_645 3_645
C25 Ag7 Ag8 108.5(7) 3_645 .
O1 Ag7 Ag2 81.2(5) . 3_645
O1 Ag7 Ag4 149.9(5) . 3_645
O1 Ag7 Ag6 90.2(5) . 3_645
O1 Ag7 Ag8 67.5(5) . .
O1 Ag7 C9 105.6(8) . .
O1 Ag7 C25 127.7(8) . 3_645
O1 Ag7 O5 93.2(8) . 3_645
O5 Ag7 Ag2 98.1(5) 3_645 3_645
O5 Ag7 Ag4 70.0(5) 3_645 3_645
O5 Ag7 Ag6 74.8(5) 3_645 3_645
O5 Ag7 Ag8 140.0(5) 3_645 .
O5 Ag7 C9 121.1(9) 3_645 .
O5 Ag7 C25 110.9(9) 3_645 3_645
Ag7 Ag8 Ag9 103.31(9) . .
C9 Ag8 Ag7 54.1(7) . .
C9 Ag8 Ag9 51.7(7) . .
C9 Ag8 N2 162.9(9) . .
C9 Ag8 O3 125.0(9) . .
N2 Ag8 Ag7 118.4(6) . .
N2 Ag8 Ag9 138.3(6) . .
N2 Ag8 O3 72.1(7) . .
O3 Ag8 Ag7 123.8(4) . .
O3 Ag8 Ag9 86.6(5) . .
Ag5 Ag9 Ag6 54.84(7) . 3_645
Ag5 Ag9 Ag8 82.68(8) . .
Ag8 Ag9 Ag6 67.47(7) . 3_645
Ag10 Ag9 Ag5 66.71(7) . .
Ag10 Ag9 Ag6 113.89(9) . 3_645
Ag10 Ag9 Ag8 77.85(8) . .
C9 Ag9 Ag5 95.0(7) . .
C9 Ag9 Ag6 47.1(7) . 3_645
C9 Ag9 Ag8 43.1(7) . .
C9 Ag9 Ag10 120.6(7) . .
C9 Ag9 C17 139.4(9) . .
C9 Ag9 O5S 83.1(8) . .
C17 Ag9 Ag5 44.8(6) . .
C17 Ag9 Ag6 97.9(7) . 3_645
C17 Ag9 Ag8 111.8(6) . .
C17 Ag9 Ag10 46.8(7) . .
O4S Ag9 Ag5 122.6(5) . .
O4S Ag9 Ag6 119.4(6) . 3_645
O4S Ag9 Ag8 153.9(5) . .
O4S Ag9 Ag10 116.3(7) . .
O4S Ag9 C9 120.6(9) . .
O4S Ag9 C17 92.8(9) . .
O4S Ag9 O5S 89.4(6) . .
O5S Ag9 Ag5 142.1(5) . .
O5S Ag9 Ag6 129.7(5) . 3_645
O5S Ag9 Ag8 70.3(4) . .
O5S Ag9 Ag10 81.7(5) . .
O5S Ag9 C17 122.7(8) . .
Ag9 Ag10 Ag5 56.67(7) . .
C17 Ag10 Ag5 40.5(7) . .
C17 Ag10 Ag9 56.2(6) . .
C17 Ag10 C18 27.3(9) . .
C17 Ag10 N3 171.8(9) . .
C17 Ag10 O5 114.0(8) . .
C18 Ag10 Ag5 67.6(6) . .
C18 Ag10 Ag9 69.5(6) . .
N3 Ag10 Ag5 144.4(6) . .
N3 Ag10 Ag9 118.8(6) . .
N3 Ag10 C18 147.6(8) . .
N3 Ag10 O5 71.4(8) . .
O5 Ag10 Ag5 114.0(4) . .
O5 Ag10 Ag9 169.5(5) . .
O5 Ag10 C18 103.3(8) . .
Ag1 C1 Ag6 156.7(11) . 3_645
Ag3 C1 Ag1 89.8(9) . .
Ag3 C1 Ag6 96.2(9) . 3_645
Ag5 C1 Ag1 81.0(8) . .
Ag5 C1 Ag3 102.5(10) . .
Ag5 C1 Ag6 75.7(7) . 3_645
C2 C1 Ag1 100.6(17) . .
C2 C1 Ag3 84.2(17) . .
C2 C1 Ag5 173(2) . .
C2 C1 Ag6 102.4(18) . 3_645
C1 C2 Ag3 66.3(16) . .
C1 C2 C3 172(3) . .
C3 C2 Ag3 121.7(19) . .
C2 C3 C4 120(3) . .
C2 C3 C8 117(3) . .
C8 C3 C4 123(3) . .
C3 C4 H4 122.2 . .
C5 C4 C3 116(3) . .
C5 C4 H4 122.2 . .
C4 C5 H5 117.9 . .
C6 C5 C4 124(4) . .
C6 C5 H5 117.9 . .
C5 C6 H6 119.2 . .
C5 C6 C7 122(3) . .
C7 C6 H6 119.2 . .
C6 C7 H7 120.0 . .
C6 C7 C8 120(4) . .
C8 C7 H7 120.0 . .
C3 C8 H8 122.1 . .
C7 C8 C3 116(4) . .
C7 C8 H8 122.1 . .
Ag6 C9 Ag7 76.7(8) 3_645 .
Ag6 C9 Ag9 85.7(9) 3_645 .
Ag8 C9 Ag6 102.7(11) . 3_645
Ag8 C9 Ag7 82.9(10) . .
Ag8 C9 Ag9 85.2(9) . .
Ag9 C9 Ag7 156.0(13) . .
C10 C9 Ag6 86.7(19) . 3_645
C10 C9 Ag7 92.6(17) . .
C10 C9 Ag8 168(2) . .
C10 C9 Ag9 102.7(19) . .
C9 C10 Ag6 64.9(16) . 3_645
C9 C10 C11 173(3) . .
C11 C10 Ag6 121.6(17) . 3_645
C12 C11 C10 119(2) . .
C16 C11 C10 119(2) . .
C16 C11 C12 121(2) . .
C11 C12 H12 121.8 . .
C11 C12 C13 116(2) . .
C13 C12 H12 121.8 . .
C12 C13 H13 118.4 . .
C14 C13 C12 123(3) . .
C14 C13 H13 118.4 . .
C13 C14 H14 119.8 . .
C13 C14 C15 120(3) . .
C15 C14 H14 119.8 . .
C14 C15 H15 119.6 . .
C14 C15 C16 121(3) . .
C16 C15 H15 119.6 . .
C11 C16 C15 118(3) . .
C11 C16 H16 121.1 . .
C15 C16 H16 121.1 . .
Ag5 C17 Ag2 77.8(8) . .
Ag5 C17 Ag9 78.5(8) . .
Ag5 C17 Ag10 97.0(11) . .
Ag9 C17 Ag2 156.1(13) . .
Ag10 C17 Ag2 109.1(10) . .
Ag10 C17 Ag9 77.0(8) . .
C18 C17 Ag2 89.8(17) . .
C18 C17 Ag5 165(2) . .
C18 C17 Ag9 113.0(19) . .
C18 C17 Ag10 95(2) . .
C17 C18 Ag10 57.2(18) . .
C17 C18 C19 179(3) . .
C19 C18 Ag10 123.8(19) . .
C20 C19 C18 118(3) . .
C20 C19 C24 122(3) . .
C24 C19 C18 120(3) . .
C19 C20 H20 119.8 . .
C19 C20 C21 120(3) . .
C21 C20 H20 119.8 . .
C20 C21 H21 121.6 . .
C22 C21 C20 117(3) . .
C22 C21 H21 121.6 . .
C21 C22 H22 119.0 . .
C23 C22 C21 122(3) . .
C23 C22 H22 119.0 . .
C22 C23 H23 117.3 . .
C22 C23 C24 125(4) . .
C24 C23 H23 117.3 . .
C19 C24 H24 123.4 . .
C23 C24 C19 113(3) . .
C23 C24 H24 123.4 . .
Ag1 C25 Ag2 94.4(10) . .
Ag1 C25 Ag7 151.7(14) . 3_655
Ag2 C25 Ag7 76.1(8) . 3_655
Ag4 C25 Ag1 80.9(10) . .
Ag4 C25 Ag2 107.7(12) . .
Ag4 C25 Ag7 76.9(9) . 3_655
C26 C25 Ag1 104(2) . .
C26 C25 Ag2 89(2) . .
C26 C25 Ag4 162(3) . .
C26 C25 Ag7 103(2) . 3_655
C25 C26 Ag2 64.6(18) . .
C25 C26 C27 173(3) . .
C27 C26 Ag2 119.4(19) . .
C28 C27 C26 121(3) . .
C32 C27 C26 123(3) . .
C32 C27 C28 116(3) . .
C27 C28 H28 119.2 . .
C29 C28 C27 122(3) . .
C29 C28 H28 119.2 . .
C28 C29 H29 120.1 . .
C28 C29 C30 120(3) . .
C30 C29 H29 120.1 . .
C29 C30 H30 120.6 . .
C31 C30 C29 119(3) . .
C31 C30 H30 120.6 . .
C30 C31 H31 120.0 . .
C32 C31 C30 120(3) . .
C32 C31 H31 120.0 . .
C27 C32 H32 118.3 . .
C31 C32 C27 123(3) . .
C31 C32 H32 118.3 . .
O1 C33 C34 116(2) . .
O1 C33 O2 127(3) . .
O2 C33 C34 116(3) . .
C35 C34 C33 121(2) . .
C35 C34 N1 124(2) . .
N1 C34 C33 115(2) . .
C34 C35 H35 119.7 . .
C34 C35 C36 121(2) . .
C36 C35 H35 119.7 . .
C35 C36 H36 122.0 . .
C37 C36 C35 116(3) . .
C37 C36 H36 122.0 . .
C36 C37 H37 120.2 . .
C38 C37 C36 120(3) . .
C38 C37 H37 120.2 . .
C37 C38 H38 117.2 . .
N1 C38 C37 126(3) . .
N1 C38 H38 117.2 . .
O3 C39 C40 124(2) . .
O3 C39 O4 120(2) . .
O4 C39 C40 117(2) . .
C41 C40 C39 122(2) . .
C41 C40 N2 125(2) . .
N2 C40 C39 113(2) . .
C40 C41 H41 120.2 . .
C40 C41 C42 120(3) . .
C42 C41 H41 120.2 . .
C41 C42 H42 121.4 . .
C43 C42 C41 117(3) . .
C43 C42 H42 121.4 . .
C42 C43 H43 119.8 . .
C42 C43 C44 120(2) . .
C44 C43 H43 119.8 . .
C43 C44 H44 118.2 . .
N2 C44 C43 124(2) . .
N2 C44 H44 118.2 . .
O5 C45 C46 118(2) . .
O5 C45 O6 128(2) . .
O6 C45 C46 114(2) . .
C47 C46 C45 120(2) . .
N3 C46 C45 116(2) . .
N3 C46 C47 124(2) . .
C46 C47 H47 121.3 . .
C46 C47 C48 117(2) . .
C48 C47 H47 121.3 . .
C47 C48 H48 120.4 . .
C49 C48 C47 119(3) . .
C49 C48 H48 120.4 . .
C48 C49 H49 121.7 . .
C48 C49 C50 117(3) . .
C50 C49 H49 121.7 . .
C49 C50 H50 117.1 . .
N3 C50 C49 126(3) . .
N3 C50 H50 117.1 . .
H1SA C1S H1SB 109.5 . .
H1SA C1S H1SC 109.5 . .
H1SB C1S H1SC 109.5 . .
S1S C1S H1SA 109.5 . .
S1S C1S H1SB 109.5 . .
S1S C1S H1SC 109.5 . .
H2SA C2S H2SB 109.5 . .
H2SA C2S H2SC 109.5 . .
H2SB C2S H2SC 109.5 . .
S1S C2S H2SA 109.5 . .
S1S C2S H2SB 109.5 . .
S1S C2S H2SC 109.5 . .
H3SA C3S H3SB 109.5 . .
H3SA C3S H3SC 109.5 . .
H3SB C3S H3SC 109.5 . .
H3SD C3S H3SE 109.5 . .
H3SD C3S H3SF 109.5 . .
H3SE C3S H3SF 109.5 . .
S2S C3S H3SA 109.5 . .
S2S C3S H3SB 109.5 . .
S2S C3S H3SC 109.5 . .
S2T C3S H3SD 109.5 . .
S2T C3S H3SE 109.5 . .
S2T C3S H3SF 109.5 . .
H4SA C4S H4SB 109.5 . .
H4SA C4S H4SC 109.5 . .
H4SB C4S H4SC 109.5 . .
H4SD C4S H4SE 109.5 . .
H4SD C4S H4SF 109.5 . .
H4SE C4S H4SF 109.5 . .
S2S C4S H4SA 109.5 . .
S2S C4S H4SB 109.5 . .
S2S C4S H4SC 109.5 . .
S2T C4S H4SD 109.5 . .
S2T C4S H4SE 109.5 . .
S2T C4S H4SF 109.5 . .
H5SA C5S H5SB 109.5 . .
H5SA C5S H5SC 109.5 . .
H5SB C5S H5SC 109.5 . .
S3S C5S H5SA 109.5 . .
S3S C5S H5SB 109.5 . .
S3S C5S H5SC 109.5 . .
H6SA C6S H6SB 109.5 . .
H6SA C6S H6SC 109.5 . .
H6SB C6S H6SC 109.5 . .
S3S C6S H6SA 109.5 . .
S3S C6S H6SB 109.5 . .
S3S C6S H6SC 109.5 . .
H7SA C7S H7SB 109.5 . .
H7SA C7S H7SC 109.5 . .
H7SB C7S H7SC 109.5 . .
S4S C7S H7SA 109.5 . .
S4S C7S H7SB 109.5 . .
S4S C7S H7SC 109.5 . .
H8SA C8S H8SB 109.5 . .
H8SA C8S H8SC 109.5 . .
H8SB C8S H8SC 109.5 . .
S4S C8S H8SA 109.5 . .
S4S C8S H8SB 109.5 . .
S4S C8S H8SC 109.5 . .
H9SA C9S H9SB 109.5 . .
H9SA C9S H9SC 109.5 . .
H9SB C9S H9SC 109.5 . .
S5S C9S H9SA 109.5 . .
S5S C9S H9SB 109.5 . .
S5S C9S H9SC 109.5 . .
H10A C10S H10B 109.5 . .
H10A C10S H10C 109.5 . .
H10B C10S H10C 109.5 . .
S5S C10S H10A 109.5 . .
S5S C10S H10B 109.5 . .
S5S C10S H10C 109.5 . .
H11A C11S H11B 109.5 . .
H11A C11S H11C 109.5 . .
H11B C11S H11C 109.5 . .
S6S C11S H11A 109.5 . .
S6S C11S H11B 109.5 . .
S6S C11S H11C 109.5 . .
H12A C12S H12B 109.5 . .
H12A C12S H12C 109.5 . .
H12B C12S H12C 109.5 . .
S6S C12S H12A 109.5 . .
S6S C12S H12B 109.5 . .
S6S C12S H12C 109.5 . .
O2C Cl1 O1C 107(2) . .
O2C Cl1 O3C 114(3) . .
O2C Cl1 O4C 117(3) . .
O3C Cl1 O1C 110(2) . .
O3C Cl1 O4C 105(2) . .
O4C Cl1 O1C 103.3(19) . .
O5C Cl2 O6C 110.3(14) . .
O5C Cl2 O7C 110.2(16) . .
O6C Cl2 O7C 108.0(13) . .
O8C Cl2 O5C 108.5(17) . .
O8C Cl2 O6C 110.2(15) . .
O8C Cl2 O7C 109.6(14) . .
O10C Cl3 O9C 110.1(15) . .
O10C Cl3 O11C 109.8(15) . .
O10C Cl3 O12C 107.1(14) . .
O11C Cl3 O9C 108.7(14) . .
O12C Cl3 O9C 110.8(14) . .
O12C Cl3 O11C 110.3(15) . .
C34 N1 Ag3 121.4(18) . .
C38 N1 Ag3 124(2) . .
C38 N1 C34 114(2) . .
C40 N2 Ag8 120.6(16) . .
C44 N2 Ag8 124.8(18) . .
C44 N2 C40 115(2) . .
C46 N3 Ag10 119.1(18) . .
C50 N3 Ag10 124.2(19) . .
C50 N3 C46 117(2) . .
Ag7 O1 Ag3 117.2(8) . .
C33 O1 Ag3 118.0(18) . .
C33 O1 Ag7 120.3(18) . .
C33 O2 Ag2 125.8(19) . 3_645
Ag8 O3 Ag3 87.7(5) . .
C39 O3 Ag3 109.3(15) . .
C39 O3 Ag8 110.0(16) . .
C39 O4 Ag4 106.9(15) . .
Ag7 O5 Ag10 113.7(9) 3_655 .
C45 O5 Ag7 128.5(17) . 3_655
C45 O5 Ag10 115.2(17) . .
C45 O6 Ag6 117.8(17) . .
S1S O1S Ag1 121.2(11) . .
S2S O2S Ag1 116.9(12) . .
S2T O2S Ag1 119.1(16) . .
S3S O3S Ag2 116.4(11) . .
S4S O4S Ag9 121.8(12) . .
S5S O5S Ag9 132.7(11) . .
S6S O6S Ag6 115.2(12) . .
C1S S1S C2S 98.8(17) . .
O1S S1S C1S 104.6(16) . .
O1S S1S C2S 105.7(15) . .
C3S S2S C4S 100(2) . .
O2S S2S C3S 106(2) . .
O2S S2S C4S 100(2) . .
C5S S3S C6S 96.8(14) . .
O3S S3S C5S 105.5(14) . .
O3S S3S C6S 104.7(12) . .
C7S S4S C8S 99.0(16) . .
O4S S4S C7S 102.0(15) . .
O4S S4S C8S 105.2(16) . .
C10S S5S C9S 97.3(16) . .
O5S S5S C9S 107.1(14) . .
O5S S5S C10S 103.9(12) . .
C11S S6S C12S 100.0(16) . .
O6S S6S C11S 105.9(13) . .
O6S S6S C12S 104.5(14) . .
C3S S2T C4S 99(3) . .
O2S S2T C3S 123(3) . .
O2S S2T C4S 94(2) . .

loop_
_geom_bond_atom_site_label_1
_geom_bond_atom_site_label_2
_geom_bond_distance
_geom_bond_site_symmetry_2
Ag1 Ag3 3.267(3) .
Ag1 Ag4 2.892(3) .
Ag1 Ag5 2.930(3) .
Ag1 C1 2.37(2) .
Ag1 C25 2.33(3) .
Ag1 O1S 2.31(2) .
Ag1 O2S 2.466(19) .
Ag2 Ag5 2.926(3) .
Ag2 Ag7 3.004(3) 3_655
Ag2 C17 2.53(2) .
Ag2 C25 2.40(3) .
Ag2 C26 2.65(3) .
Ag2 O2 2.354(18) 3_655
Ag2 O3S 2.38(2) .
Ag3 C1 2.26(3) .
Ag3 C2 2.45(2) .
Ag3 N1 2.22(2) .
Ag3 O1 2.469(18) .
Ag3 O3 2.591(17) .
Ag4 Ag7 2.875(3) 3_655
Ag4 C25 2.13(3) .
Ag4 O4 2.175(17) .
Ag5 Ag6 2.849(3) 3_645
Ag5 Ag9 2.925(3) .
Ag5 Ag10 3.216(3) .
Ag5 C1 2.13(2) .
Ag5 C17 2.10(3) .
Ag6 Ag5 2.849(3) 3_655
Ag6 Ag7 2.997(3) 3_655
Ag6 Ag9 3.232(3) 3_655
Ag6 C1 2.49(2) 3_655
Ag6 C9 2.38(3) 3_655
Ag6 C10 2.62(2) 3_655
Ag6 O6 2.330(17) .
Ag6 O6S 2.39(2) .
Ag7 Ag2 3.004(3) 3_645
Ag7 Ag4 2.875(3) 3_645
Ag7 Ag6 2.997(3) 3_645
Ag7 Ag8 3.006(3) .
Ag7 C9 2.45(3) .
Ag7 C25 2.47(3) 3_645
Ag7 O1 2.302(19) .
Ag7 O5 2.371(19) 3_645
Ag8 Ag9 3.017(3) .
Ag8 C9 2.07(3) .
Ag8 N2 2.16(2) .
Ag8 O3 2.497(17) .
Ag9 Ag6 3.232(3) 3_645
Ag9 Ag10 2.924(3) .
Ag9 C9 2.38(3) .
Ag9 C17 2.49(2) .
Ag9 O4S 2.29(2) .
Ag9 O5S 2.423(19) .
Ag10 C17 2.19(3) .
Ag10 C18 2.59(3) .
Ag10 N3 2.20(2) .
Ag10 O5 2.41(2) .
C1 Ag6 2.49(2) 3_645
C1 C2 1.22(3) .
C2 C3 1.42(4) .
C3 C4 1.45(5) .
C3 C8 1.45(5) .
C4 H4 0.9500 .
C4 C5 1.37(4) .
C5 H5 0.9500 .
C5 C6 1.34(5) .
C6 H6 0.9500 .
C6 C7 1.40(7) .
C7 H7 0.9500 .
C7 C8 1.42(5) .
C8 H8 0.9500 .
C9 Ag6 2.38(3) 3_645
C9 C10 1.25(4) .
C10 Ag6 2.62(2) 3_645
C10 C11 1.42(3) .
C11 C12 1.42(3) .
C11 C16 1.36(4) .
C12 H12 0.9500 .
C12 C13 1.43(4) .
C13 H13 0.9500 .
C13 C14 1.29(4) .
C14 H14 0.9500 .
C14 C15 1.36(4) .
C15 H15 0.9500 .
C15 C16 1.44(4) .
C16 H16 0.9500 .
C17 C18 1.20(4) .
C18 C19 1.48(4) .
C19 C20 1.37(4) .
C19 C24 1.48(5) .
C20 H20 0.9500 .
C20 C21 1.44(5) .
C21 H21 0.9500 .
C21 C22 1.40(5) .
C22 H22 0.9500 .
C22 C23 1.33(5) .
C23 H23 0.9500 .
C23 C24 1.40(5) .
C24 H24 0.9500 .
C25 Ag7 2.47(3) 3_655
C25 C26 1.18(4) .
C26 C27 1.42(4) .
C27 C28 1.41(4) .
C27 C32 1.39(4) .
C28 H28 0.9500 .
C28 C29 1.37(4) .
C29 H29 0.9500 .
C29 C30 1.42(4) .
C30 H30 0.9500 .
C30 C31 1.38(4) .
C31 H31 0.9500 .
C31 C32 1.36(4) .
C32 H32 0.9500 .
C33 C34 1.54(4) .
C33 O1 1.22(3) .
C33 O2 1.22(3) .
C34 C35 1.34(4) .
C34 N1 1.38(3) .
C35 H35 0.9500 .
C35 C36 1.43(4) .
C36 H36 0.9500 .
C36 C37 1.38(4) .
C37 H37 0.9500 .
C37 C38 1.38(4) .
C38 H38 0.9500 .
C38 N1 1.36(4) .
C39 C40 1.47(3) .
C39 O3 1.26(3) .
C39 O4 1.28(3) .
C40 C41 1.34(4) .
C40 N2 1.44(3) .
C41 H41 0.9500 .
C41 C42 1.42(4) .
C42 H42 0.9500 .
C42 C43 1.39(4) .
C43 H43 0.9500 .
C43 C44 1.41(4) .
C44 H44 0.9500 .
C44 N2 1.33(3) .
C45 C46 1.54(3) .
C45 O5 1.23(3) .
C45 O6 1.25(3) .
C46 C47 1.37(4) .
C46 N3 1.33(3) .
C47 H47 0.9500 .
C47 C48 1.43(4) .
C48 H48 0.9500 .
C48 C49 1.38(4) .
C49 H49 0.9500 .
C49 C50 1.38(4) .
C50 H50 0.9500 .
C50 N3 1.33(3) .
C1S H1SA 0.9800 .
C1S H1SB 0.9800 .
C1S H1SC 0.9800 .
C1S S1S 1.77(3) .
C2S H2SA 0.9800 .
C2S H2SB 0.9800 .
C2S H2SC 0.9800 .
C2S S1S 1.77(3) .
C3S H3SA 0.9800 .
C3S H3SB 0.9800 .
C3S H3SC 0.9800 .
C3S H3SD 0.9800 .
C3S H3SE 0.9800 .
C3S H3SF 0.9800 .
C3S S2S 1.76(2) .
C3S S2T 1.54(5) .
C4S H4SA 0.9800 .
C4S H4SB 0.9800 .
C4S H4SC 0.9800 .
C4S H4SD 0.9800 .
C4S H4SE 0.9800 .
C4S H4SF 0.9800 .
C4S S2S 1.77(2) .
C4S S2T 2.00(5) .
C5S H5SA 0.9800 .
C5S H5SB 0.9800 .
C5S H5SC 0.9800 .
C5S S3S 1.76(3) .
C6S H6SA 0.9800 .
C6S H6SB 0.9800 .
C6S H6SC 0.9800 .
C6S S3S 1.80(3) .
C7S H7SA 0.9800 .
C7S H7SB 0.9800 .
C7S H7SC 0.9800 .
C7S S4S 1.72(3) .
C8S H8SA 0.9800 .
C8S H8SB 0.9800 .
C8S H8SC 0.9800 .
C8S S4S 1.75(3) .
C9S H9SA 0.9800 .
C9S H9SB 0.9800 .
C9S H9SC 0.9800 .
C9S S5S 1.79(3) .
C10S H10A 0.9800 .
C10S H10B 0.9800 .
C10S H10C 0.9800 .
C10S S5S 1.78(3) .
C11S H11A 0.9800 .
C11S H11B 0.9800 .
C11S H11C 0.9800 .
C11S S6S 1.79(3) .
C12S H12A 0.9800 .
C12S H12B 0.9800 .
C12S H12C 0.9800 .
C12S S6S 1.84(3) .
Cl1 O1C 1.44(3) .
Cl1 O2C 1.32(3) .
Cl1 O3C 1.40(3) .
Cl1 O4C 1.44(3) .
Cl2 O5C 1.43(2) .
Cl2 O6C 1.43(2) .
Cl2 O7C 1.46(2) .
Cl2 O8C 1.42(2) .
Cl3 O9C 1.44(2) .
Cl3 O10C 1.40(2) .
Cl3 O11C 1.43(2) .
Cl3 O12C 1.43(2) .
O2 Ag2 2.354(18) 3_645
O5 Ag7 2.371(19) 3_655
O1S S1S 1.56(2) .
O2S S2S 1.56(2) .
O2S S2T 1.48(4) .
O3S S3S 1.52(2) .
O4S S4S 1.53(2) .
O5S S5S 1.53(2) .
O6S S6S 1.48(2) .
